data_7062756
loop_
_publ_author_name
'Forti, Francesca'
'Cesari, Cristiana'
'Bortoluzzi, Marco'
'Femoni, Cristina'
'Iapalucci, Maria Carmela'
'Zacchini, Stefano'

_publ_section_title
;
 Heterometallic Ru--Ir carbonyl clusters as catalyst precursors for
 hydrogenation and hydrogen transfer reactions
;
_journal_issue 41
_journal_name_full 'New Journal of Chemistry'
_journal_page_first 19289
_journal_page_last 19303
_journal_paper_doi 10.1039/D3NJ03478J
_journal_volume 47
_journal_year 2023
_chemical_formula_sum 'C12 H3 Ir O12 Ru3'
_chemical_formula_weight 834.55
_space_group_crystal_system triclinic
_space_group_IT_number 2
_space_group_name_Hall '-P 1'
_space_group_name_H-M_alt 'P -1'
_atom_sites_solution_hydrogens difmap
_audit_creation_method SHELXL-2014/7
_audit_update_record
;
2023-09-01 deposited with the CCDC.	2023-09-22 downloaded from the CCDC.
;
_cell_angle_alpha 82.711(2)
_cell_angle_beta 80.357(2)
_cell_angle_gamma 68.689(2)
_cell_formula_units_Z 2
_cell_length_a 8.2134(5)
_cell_length_b 9.0794(6)
_cell_length_c 13.5190(8)
_cell_measurement_reflns_used 9992
_cell_measurement_temperature 100(2)
_cell_measurement_theta_max 61.531
_cell_measurement_theta_min 2.414
_cell_volume 923.55(10)
_computing_cell_refinement 'APEX2 (Bruker AXS, 2006)'
_computing_data_collection 'APEX2 (Bruker AXS, 2006)'
_computing_data_reduction 'SAINT (Bruker AXS, 2004)'
_computing_molecular_graphics 'SCHAKAL99 (Keller, 1999)'
_computing_publication_material 'XCIF (Bruker AXS, 2001)'
_computing_structure_refinement 'SHELXL-2014/7 (Sheldrick, 2014)'
_computing_structure_solution 'SHELXL-2014/7 (Sheldrick, 2014)'
_diffrn_ambient_temperature 100(2)
_diffrn_measured_fraction_theta_full 0.998
_diffrn_measured_fraction_theta_max 0.998
_diffrn_measurement_device_type 'PHOTON2 area detector'
_diffrn_measurement_method 'phi and omega scans'
_diffrn_radiation_type MoK\a
_diffrn_radiation_wavelength 0.71073
_diffrn_reflns_av_R_equivalents 0.0392
_diffrn_reflns_av_unetI/netI 0.0410
_diffrn_reflns_Laue_measured_fraction_full 0.998
_diffrn_reflns_Laue_measured_fraction_max 0.998
_diffrn_reflns_limit_h_max 9
_diffrn_reflns_limit_h_min -9
_diffrn_reflns_limit_k_max 10
_diffrn_reflns_limit_k_min -10
_diffrn_reflns_limit_l_max 16
_diffrn_reflns_limit_l_min -16
_diffrn_reflns_number 10603
_diffrn_reflns_point_group_measured_fraction_full 0.998
_diffrn_reflns_point_group_measured_fraction_max 0.998
_diffrn_reflns_theta_full 25.049
_diffrn_reflns_theta_max 25.049
_diffrn_reflns_theta_min 2.414
_diffrn_source 'fine-focus sealed tube'
_exptl_absorpt_coefficient_mu 9.648
_exptl_absorpt_correction_T_max 0.1740
_exptl_absorpt_correction_T_min 0.0764
_exptl_absorpt_correction_type multi-scan
_exptl_absorpt_process_details
;
 Data were corrected for Lorentz polarization and absorption
 effects (empirical absorption corrections SADABS).
 R(int) = 0.1543 (selected reflections only, before parameter refinement)
 R(int) = 0.0685 (selected reflections only, after parameter refinement)
;
_exptl_crystal_colour yellow
_exptl_crystal_density_diffrn 3.001
_exptl_crystal_description plate
_exptl_crystal_F_000 760
_exptl_crystal_size_max 0.160
_exptl_crystal_size_mid 0.130
_exptl_crystal_size_min 0.100
_refine_diff_density_max 3.226
_refine_diff_density_min -2.015
_refine_diff_density_rms 0.323
_refine_ls_extinction_method none
_refine_ls_goodness_of_fit_ref 1.117
_refine_ls_hydrogen_treatment refxyz
_refine_ls_matrix_type full
_refine_ls_number_parameters 262
_refine_ls_number_reflns 3267
_refine_ls_number_restraints 16
_refine_ls_restrained_S_all 1.142
_refine_ls_R_factor_all 0.0342
_refine_ls_R_factor_gt 0.0336
_refine_ls_shift/su_max 0.000
_refine_ls_shift/su_mean 0.000
_refine_ls_structure_factor_coef Fsqd
_refine_ls_weighting_details 'w=1/[\s^2^(Fo^2^)+(0.0480P)^2^+3.4997P] where P=(Fo^2^+2Fc^2^)/3'
_refine_ls_weighting_scheme calc
_refine_ls_wR_factor_gt 0.0871
_refine_ls_wR_factor_ref 0.0875
_reflns_Friedel_coverage 0.000
_reflns_number_gt 3188
_reflns_number_total 3267
_reflns_threshold_expression 'I > 2\s(I)'
_cod_data_source_file d3nj03478j3.cif
_cod_data_source_block 3
_cod_depositor_comments 'Adding full bibliography for 7062755--7062758.cif.'
_cod_database_code 7062756
_shelx_shelxl_version_number 2014/7
_shelx_space_group_comment
;
The symmetry employed for this shelxl refinement is uniquely defined
by the following loop, which should always be used as a source of
symmetry information in preference to the above space-group names.
They are only intended as comments.
;
_shelx_estimated_absorpt_t_min 0.307
_shelx_estimated_absorpt_t_max 0.445

loop_
_space_group_symop_operation_xyz
'x, y, z'
'-x, -y, -z'

loop_
_atom_site_label
_atom_site_type_symbol
_atom_site_fract_x
_atom_site_fract_y
_atom_site_fract_z
_atom_site_U_iso_or_equiv
_atom_site_adp_type
_atom_site_occupancy
_atom_site_site_symmetry_order
_atom_site_calc_flag
_atom_site_refinement_flags_posn
_atom_site_refinement_flags_adp
_atom_site_refinement_flags_occupancy
_atom_site_disorder_assembly
_atom_site_disorder_group
Ru1 Ru 0.70448(7) 0.05023(6) 0.26097(4) 0.01824(14) Uani 1 1 d D . . . .
H1 H 0.792(10) 0.080(6) 0.367(4) 0.027 Uiso 1 1 d D U . . .
Ru2 Ru 0.84049(7) 0.25951(6) 0.34014(4) 0.01891(14) Uani 1 1 d D . . . .
H2 H 0.613(3) 0.369(9) 0.381(4) 0.028 Uiso 1 1 d D U . . .
Ru3 Ru 0.48576(7) 0.38263(6) 0.28203(4) 0.01893(15) Uani 1 1 d D . . . .
H3 H 0.494(6) 0.183(2) 0.314(6) 0.028 Uiso 1 1 d D U . . .
Ir1 Ir 0.78162(3) 0.29123(3) 0.14326(2) 0.01962(11) Uani 1 1 d . . . . .
C1 C 0.6541(10) 0.2960(8) 0.0364(5) 0.0234(15) Uani 1 1 d . . . . .
C2 C 0.8082(10) 0.4936(9) 0.1108(5) 0.0270(16) Uani 1 1 d . . . . .
C3 C 1.0102(10) 0.1592(9) 0.0857(5) 0.0231(15) Uani 1 1 d . . . . .
C4 C 0.5904(10) 0.0132(9) 0.1589(5) 0.0245(15) Uani 1 1 d . . . . .
C5 C 0.6215(10) -0.0838(9) 0.3647(5) 0.0246(15) Uani 1 1 d . . . . .
C6 C 0.9244(10) -0.1041(8) 0.2158(5) 0.0221(14) Uani 1 1 d . . . . .
C7 C 1.0818(10) 0.1420(9) 0.3022(6) 0.0248(15) Uani 1 1 d . . . . .
C8 C 0.8532(10) 0.2247(9) 0.4840(6) 0.0278(16) Uani 1 1 d . . . . .
C9 C 0.8779(9) 0.4560(9) 0.3234(5) 0.0225(15) Uani 1 1 d . . . . .
C10 C 0.4696(9) 0.6000(9) 0.2598(5) 0.0226(15) Uani 1 1 d . . . . .
C11 C 0.2997(9) 0.4111(9) 0.3939(5) 0.0231(15) Uani 1 1 d . . . . .
C12 C 0.3335(10) 0.4045(9) 0.1845(6) 0.0250(15) Uani 1 1 d . . . . .
O1 O 0.5792(8) 0.3007(7) -0.0284(4) 0.0322(12) Uani 1 1 d . . . . .
O2 O 0.8282(8) 0.6130(7) 0.0907(4) 0.0341(13) Uani 1 1 d . . . . .
O3 O 1.1388(8) 0.0795(7) 0.0486(4) 0.0369(13) Uani 1 1 d . . . . .
O4 O 0.5193(7) -0.0088(7) 0.1038(4) 0.0336(13) Uani 1 1 d D . . . .
O5 O 0.5640(8) -0.1550(7) 0.4262(4) 0.0361(13) Uani 1 1 d . . . . .
O6 O 1.0558(7) -0.1973(7) 0.1894(5) 0.0351(13) Uani 1 1 d . . . . .
O7 O 1.2271(7) 0.0689(6) 0.2807(4) 0.0328(12) Uani 1 1 d . . . . .
O8 O 0.8654(9) 0.2028(7) 0.5668(4) 0.0388(14) Uani 1 1 d . . . . .
O9 O 0.8996(8) 0.5747(6) 0.3134(4) 0.0302(12) Uani 1 1 d . . . . .
O10 O 0.4629(8) 0.7281(6) 0.2489(4) 0.0306(12) Uani 1 1 d . . . . .
O11 O 0.1902(8) 0.4259(7) 0.4581(4) 0.0359(13) Uani 1 1 d . . . . .
O12 O 0.2391(7) 0.4151(7) 0.1294(4) 0.0324(12) Uani 1 1 d . . . . .

loop_
_atom_site_aniso_label
_atom_site_aniso_U_11
_atom_site_aniso_U_22
_atom_site_aniso_U_33
_atom_site_aniso_U_23
_atom_site_aniso_U_13
_atom_site_aniso_U_12
Ru1 0.0194(3) 0.0136(3) 0.0203(3) -0.0006(2) -0.0033(2) -0.0040(2)
Ru2 0.0196(3) 0.0147(3) 0.0211(3) 0.0001(2) -0.0039(2) -0.0043(2)
Ru3 0.0190(3) 0.0147(3) 0.0207(3) 0.0003(2) -0.0035(2) -0.0032(2)
Ir1 0.02088(17) 0.01615(16) 0.01973(16) 0.00054(11) -0.00254(11) -0.00464(11)
C1 0.030(4) 0.022(3) 0.018(3) 0.004(3) -0.003(3) -0.010(3)
C2 0.027(4) 0.026(4) 0.022(3) 0.002(3) -0.006(3) -0.002(3)
C3 0.023(4) 0.023(3) 0.022(3) 0.002(3) -0.003(3) -0.007(3)
C4 0.025(4) 0.028(4) 0.021(3) -0.005(3) -0.004(3) -0.007(3)
C5 0.025(4) 0.022(4) 0.026(4) -0.004(3) -0.005(3) -0.006(3)
C6 0.026(4) 0.020(3) 0.023(3) -0.002(3) -0.002(3) -0.012(3)
C7 0.025(4) 0.020(3) 0.029(4) 0.001(3) -0.006(3) -0.008(3)
C8 0.026(4) 0.018(3) 0.034(4) -0.002(3) -0.003(3) -0.003(3)
C9 0.018(3) 0.023(4) 0.022(3) -0.001(3) -0.001(3) -0.003(3)
C10 0.018(3) 0.028(4) 0.018(3) -0.002(3) 0.001(3) -0.004(3)
C11 0.020(3) 0.025(4) 0.020(3) -0.002(3) -0.003(3) -0.002(3)
C12 0.027(4) 0.020(3) 0.027(4) -0.002(3) 0.000(3) -0.007(3)
O1 0.038(3) 0.032(3) 0.027(3) 0.000(2) -0.009(2) -0.010(2)
O2 0.043(3) 0.026(3) 0.037(3) 0.005(2) -0.004(3) -0.019(3)
O3 0.031(3) 0.032(3) 0.040(3) 0.000(3) 0.004(3) -0.006(3)
O4 0.036(3) 0.038(3) 0.031(3) 0.000(3) -0.005(3) -0.019(3)
O5 0.043(3) 0.035(3) 0.031(3) 0.005(3) -0.001(3) -0.018(3)
O6 0.028(3) 0.023(3) 0.046(3) -0.002(2) 0.001(3) -0.002(2)
O7 0.027(3) 0.027(3) 0.038(3) 0.001(2) -0.002(2) -0.004(2)
O8 0.055(4) 0.035(3) 0.023(3) 0.003(2) -0.013(3) -0.011(3)
O9 0.039(3) 0.023(3) 0.028(3) -0.002(2) -0.002(2) -0.011(2)
O10 0.040(3) 0.014(3) 0.033(3) -0.001(2) -0.002(2) -0.006(2)
O11 0.036(3) 0.034(3) 0.031(3) 0.001(2) -0.004(3) -0.006(3)
O12 0.028(3) 0.036(3) 0.033(3) 0.001(2) -0.008(2) -0.011(2)

loop_
_atom_type_symbol
_atom_type_description
_atom_type_scat_dispersion_real
_atom_type_scat_dispersion_imag
_atom_type_scat_source
C C 0.0033 0.0016 'International Tables Vol C Tables 4.2.6.8 and 6.1.1.4'
H H 0.0000 0.0000 'International Tables Vol C Tables 4.2.6.8 and 6.1.1.4'
Ir Ir -1.4442 7.9887 'International Tables Vol C Tables 4.2.6.8 and 6.1.1.4'
O O 0.0106 0.0060 'International Tables Vol C Tables 4.2.6.8 and 6.1.1.4'
Ru Ru -1.2594 0.8363 'International Tables Vol C Tables 4.2.6.8 and 6.1.1.4'

loop_
_geom_angle_atom_site_label_1
_geom_angle_atom_site_label_2
_geom_angle_atom_site_label_3
_geom_angle
_geom_angle_site_symmetry_1
_geom_angle_site_symmetry_3
_geom_angle_publ_flag
C6 Ru1 C4 92.7(3) . . ?
C6 Ru1 C5 97.7(3) . . ?
C4 Ru1 C5 94.6(3) . . ?
C6 Ru1 Ir1 93.0(2) . . ?
C4 Ru1 Ir1 91.8(2) . . ?
C5 Ru1 Ir1 167.2(2) . . ?
C6 Ru1 Ru2 97.8(2) . . ?
C4 Ru1 Ru2 148.4(2) . . ?
C5 Ru1 Ru2 113.2(2) . . ?
Ir1 Ru1 Ru2 58.059(16) . . ?
C6 Ru1 Ru3 149.3(2) . . ?
C4 Ru1 Ru3 97.2(2) . . ?
C5 Ru1 Ru3 110.3(2) . . ?
Ir1 Ru1 Ru3 57.843(16) . . ?
Ru2 Ru1 Ru3 60.154(19) . . ?
C6 Ru1 H1 91(3) . . ?
C4 Ru1 H1 173(2) . . ?
C5 Ru1 H1 79.5(16) . . ?
Ir1 Ru1 H1 93.4(14) . . ?
Ru2 Ru1 H1 35.8(14) . . ?
Ru3 Ru1 H1 82(2) . . ?
C6 Ru1 H3 174.4(18) . . ?
C4 Ru1 H3 89(3) . . ?
C5 Ru1 H3 76.7(16) . . ?
Ir1 Ru1 H3 92.5(15) . . ?
Ru2 Ru1 H3 84(2) . . ?
Ru3 Ru1 H3 35.6(14) . . ?
H1 Ru1 H3 87(4) . . ?
C7 Ru2 C9 93.2(3) . . ?
C7 Ru2 C8 95.1(3) . . ?
C9 Ru2 C8 96.1(3) . . ?
C7 Ru2 Ir1 90.1(2) . . ?
C9 Ru2 Ir1 90.5(2) . . ?
C8 Ru2 Ir1 171.4(2) . . ?
C7 Ru2 Ru1 95.9(2) . . ?
C9 Ru2 Ru1 147.0(2) . . ?
C8 Ru2 Ru1 114.5(2) . . ?
Ir1 Ru2 Ru1 57.882(16) . . ?
C7 Ru2 Ru3 146.3(2) . . ?
C9 Ru2 Ru3 96.5(2) . . ?
C8 Ru2 Ru3 115.7(2) . . ?
Ir1 Ru2 Ru3 57.768(16) . . ?
Ru1 Ru2 Ru3 60.094(18) . . ?
C7 Ru2 H1 91(3) . . ?
C9 Ru2 H1 175(2) . . ?
C8 Ru2 H1 79.8(15) . . ?
Ir1 Ru2 H1 93.3(14) . . ?
Ru1 Ru2 H1 35.9(14) . . ?
Ru3 Ru2 H1 82(2) . . ?
C7 Ru2 H2 178.0(18) . . ?
C9 Ru2 H2 87(3) . . ?
C8 Ru2 H2 82.9(17) . . ?
Ir1 Ru2 H2 91.9(15) . . ?
Ru1 Ru2 H2 85(2) . . ?
Ru3 Ru2 H2 35.4(14) . . ?
H1 Ru2 H2 89(4) . . ?
C12 Ru3 C10 93.1(3) . . ?
C12 Ru3 C11 93.8(3) . . ?
C10 Ru3 C11 96.8(3) . . ?
C12 Ru3 Ir1 92.5(2) . . ?
C10 Ru3 Ir1 91.4(2) . . ?
C11 Ru3 Ir1 169.3(2) . . ?
C12 Ru3 Ru1 98.3(2) . . ?
C10 Ru3 Ru1 147.4(2) . . ?
C11 Ru3 Ru1 112.7(2) . . ?
Ir1 Ru3 Ru1 57.799(16) . . ?
C12 Ru3 Ru2 149.1(2) . . ?
C10 Ru3 Ru2 96.3(2) . . ?
C11 Ru3 Ru2 114.2(2) . . ?
Ir1 Ru3 Ru2 57.899(16) . . ?
Ru1 Ru3 Ru2 59.753(18) . . ?
C12 Ru3 H2 175.4(14) . . ?
C10 Ru3 H2 86(3) . . ?
C11 Ru3 H2 81.7(17) . . ?
Ir1 Ru3 H2 92.1(15) . . ?
Ru1 Ru3 H2 85(2) . . ?
Ru2 Ru3 H2 35.5(14) . . ?
C12 Ru3 H3 90(3) . . ?
C10 Ru3 H3 175(2) . . ?
C11 Ru3 H3 78.9(16) . . ?
Ir1 Ru3 H3 92.6(15) . . ?
Ru1 Ru3 H3 35.7(14) . . ?
Ru2 Ru3 H3 84(2) . . ?
H2 Ru3 H3 91(4) . . ?
C1 Ir1 C2 98.3(3) . . ?
C1 Ir1 C3 98.0(3) . . ?
C2 Ir1 C3 99.0(3) . . ?
C1 Ir1 Ru1 96.8(2) . . ?
C2 Ir1 Ru1 157.6(2) . . ?
C3 Ir1 Ru1 95.1(2) . . ?
C1 Ir1 Ru3 94.0(2) . . ?
C2 Ir1 Ru3 98.2(2) . . ?
C3 Ir1 Ru3 157.3(2) . . ?
Ru1 Ir1 Ru3 64.359(17) . . ?
C1 Ir1 Ru2 155.4(2) . . ?
C2 Ir1 Ru2 96.5(2) . . ?
C3 Ir1 Ru2 99.0(2) . . ?
Ru1 Ir1 Ru2 64.059(17) . . ?
Ru3 Ir1 Ru2 64.332(17) . . ?
O1 C1 Ir1 178.8(6) . . ?
O2 C2 Ir1 178.4(7) . . ?
O3 C3 Ir1 176.0(7) . . ?
O4 C4 Ru1 176.8(7) . . ?
O5 C5 Ru1 176.0(7) . . ?
O6 C6 Ru1 179.4(7) . . ?
O7 C7 Ru2 178.7(7) . . ?
O8 C8 Ru2 178.1(7) . . ?
O9 C9 Ru2 179.6(7) . . ?
O10 C10 Ru3 177.9(6) . . ?
O11 C11 Ru3 178.7(7) . . ?
O12 C12 Ru3 177.3(7) . . ?

loop_
_geom_bond_atom_site_label_1
_geom_bond_atom_site_label_2
_geom_bond_distance
_geom_bond_site_symmetry_2
_geom_bond_publ_flag
Ru1 C6 1.899(7) . ?
Ru1 C4 1.917(7) . ?
Ru1 C5 1.940(8) . ?
Ru1 Ir1 2.7401(6) . ?
Ru1 Ru2 2.9093(8) . ?
Ru1 Ru3 2.9193(8) . ?
Ru1 H1 1.80(3) . ?
Ru1 H3 1.80(3) . ?
Ru2 C7 1.895(7) . ?
Ru2 C9 1.898(8) . ?
Ru2 C8 1.944(8) . ?
Ru2 Ir1 2.7454(6) . ?
Ru2 Ru3 2.9210(8) . ?
Ru2 H1 1.79(3) . ?
Ru2 H2 1.79(3) . ?
Ru3 C12 1.910(8) . ?
Ru3 C10 1.917(8) . ?
Ru3 C11 1.931(7) . ?
Ru3 Ir1 2.7414(6) . ?
Ru3 H2 1.79(3) . ?
Ru3 H3 1.79(3) . ?
Ir1 C1 1.908(7) . ?
Ir1 C2 1.916(8) . ?
Ir1 C3 1.918(7) . ?
C1 O1 1.140(9) . ?
C2 O2 1.147(10) . ?
C3 O3 1.119(9) . ?
C4 O4 1.097(9) . ?
C5 O5 1.134(9) . ?
C6 O6 1.137(9) . ?
C7 O7 1.143(9) . ?
C8 O8 1.127(10) . ?
C9 O9 1.143(9) . ?
C10 O10 1.136(9) . ?
C11 O11 1.122(9) . ?
C12 O12 1.134(9) . ?
